data_4338216
loop_
_publ_author_name
'K\"onig, Sonja N'
'Sch\"adle, Christoph'
'Maichle-M\"ossmer, C\"acilia'
'Anwander, Reiner'

_publ_section_title
;
 Silylamide Complexes of Chromium(II), Manganese(II), and Cobalt(II)
 Bearing the Ligands N(SiHMe2)2 and N(SiPhMe2)2.
;
_journal_issue 9
_journal_name_full 'Inorganic chemistry'
_journal_page_first 4585
_journal_page_last 4597
_journal_paper_doi 10.1021/ic5002682
_journal_volume 53
_journal_year 2014
_chemical_formula_sum 'C16 H56 Mn2 N4 Si8'
_chemical_formula_weight 639.25
_chemical_name_systematic
; 
 ? 
;
_space_group_IT_number 2
_symmetry_cell_setting triclinic
_symmetry_space_group_name_Hall '-P 1'
_symmetry_space_group_name_H-M 'P -1'
_atom_sites_solution_hydrogens geom
_atom_sites_solution_primary direct
_atom_sites_solution_secondary difmap
_audit_creation_method SHELXL-97
_cell_angle_alpha 100.84(2)
_cell_angle_beta 106.62(2)
_cell_angle_gamma 92.48(2)
_cell_formula_units_Z 1
_cell_length_a 7.975(3)
_cell_length_b 10.783(3)
_cell_length_c 11.595(3)
_cell_measurement_temperature 293(2)
_cell_volume 933.4(5)
_computing_cell_refinement X-AREA
_computing_data_collection X-AREA
_computing_data_reduction X-AREA
_computing_structure_refinement 'SHELXL-97 (Sheldrick, 1997)'
_computing_structure_solution 'SHELXS-97 (Sheldrick, 1990)'
_diffrn_ambient_temperature 293(2)
_diffrn_measured_fraction_theta_full 0.993
_diffrn_measured_fraction_theta_max 0.993
_diffrn_measurement_device_type 'STOE-IPSD II'
_diffrn_measurement_method omega
_diffrn_radiation_monochromator graphite
_diffrn_radiation_source 'fine-focus sealed tube'
_diffrn_radiation_type MoK\a
_diffrn_radiation_wavelength 0.71073
_diffrn_reflns_av_R_equivalents 0.1309
_diffrn_reflns_av_sigmaI/netI 0.0859
_diffrn_reflns_limit_h_max 9
_diffrn_reflns_limit_h_min -9
_diffrn_reflns_limit_k_max 13
_diffrn_reflns_limit_k_min -13
_diffrn_reflns_limit_l_max 14
_diffrn_reflns_limit_l_min -14
_diffrn_reflns_number 13273
_diffrn_reflns_theta_full 26.37
_diffrn_reflns_theta_max 26.37
_diffrn_reflns_theta_min 5.12
_exptl_absorpt_coefficient_mu 0.945
_exptl_absorpt_correction_type none
_exptl_crystal_colour brown
_exptl_crystal_density_diffrn 1.137
_exptl_crystal_density_method 'not measured'
_exptl_crystal_description block
_exptl_crystal_F_000 342
_exptl_crystal_size_max 0.4
_exptl_crystal_size_mid 0.25
_exptl_crystal_size_min 0.2
_refine_diff_density_max 0.608
_refine_diff_density_min -0.354
_refine_diff_density_rms 0.072
_refine_ls_extinction_method none
_refine_ls_goodness_of_fit_ref 1.085
_refine_ls_hydrogen_treatment constr
_refine_ls_matrix_type full
_refine_ls_number_parameters 136
_refine_ls_number_reflns 3776
_refine_ls_number_restraints 0
_refine_ls_restrained_S_all 1.085
_refine_ls_R_factor_all 0.1126
_refine_ls_R_factor_gt 0.0777
_refine_ls_shift/su_max 0.000
_refine_ls_shift/su_mean 0.000
_refine_ls_structure_factor_coef Fsqd
_refine_ls_weighting_details 'calc w=1/[\s^2^(Fo^2^)+(0.0948P)^2^+0.8610P] where P=(Fo^2^+2Fc^2^)/3'
_refine_ls_weighting_scheme calc
_refine_ls_wR_factor_gt 0.1960
_refine_ls_wR_factor_ref 0.2198
_reflns_number_gt 2598
_reflns_number_total 3776
_reflns_threshold_expression >2sigma(I)
_cod_data_source_file ic5002682_si_002.cif
_cod_data_source_block 1
_cod_depositor_comments 'Adding full bibliography for 4338216--4338226.cif.'
_cod_original_sg_symbol_H-M P-1
_cod_database_code 4338216

loop_
_symmetry_equiv_pos_as_xyz
'x, y, z'
'-x, -y, -z'

loop_
_atom_site_label
_atom_site_type_symbol
_atom_site_fract_x
_atom_site_fract_y
_atom_site_fract_z
_atom_site_U_iso_or_equiv
_atom_site_adp_type
_atom_site_occupancy
_atom_site_symmetry_multiplicity
_atom_site_calc_flag
_atom_site_refinement_flags
Mn1 Mn 0.11572(12) 0.09502(7) 0.09518(6) 0.0601(3) Uani 1 1 d .
C1 C 0.2013(13) 0.2739(9) 0.4765(6) 0.112(3) Uani 1 1 d .
H1A H 0.2097 0.1852 0.4757 0.169 Uiso 1 1 calc R
H1B H 0.1123 0.3023 0.5133 0.169 Uiso 1 1 calc R
H1C H 0.3124 0.3212 0.5233 0.169 Uiso 1 1 calc R
C2 C 0.1258(14) 0.4702(7) 0.3204(10) 0.129(3) Uani 1 1 d .
H2A H 0.0952 0.4851 0.2382 0.193 Uiso 1 1 calc R
H2B H 0.2370 0.5170 0.3679 0.193 Uiso 1 1 calc R
H2C H 0.0369 0.4976 0.3577 0.193 Uiso 1 1 calc R
C3 C 0.6231(13) 0.2341(12) 0.3952(8) 0.141(4) Uani 1 1 d .
H3A H 0.5937 0.1494 0.4029 0.211 Uiso 1 1 calc R
H3B H 0.6043 0.2939 0.4618 0.211 Uiso 1 1 calc R
H3C H 0.7443 0.2446 0.3979 0.211 Uiso 1 1 calc R
C4 C 0.5454(15) 0.4242(9) 0.2353(12) 0.149(4) Uani 1 1 d .
H4A H 0.4741 0.4399 0.1584 0.224 Uiso 1 1 calc R
H4B H 0.6671 0.4330 0.2387 0.224 Uiso 1 1 calc R
H4C H 0.5272 0.4843 0.3019 0.224 Uiso 1 1 calc R
C5 C 0.3287(14) -0.1629(10) 0.2835(8) 0.134(4) Uani 1 1 d .
H51A H 0.3377 -0.0783 0.3309 0.200 Uiso 1 1 calc R
H51B H 0.4441 -0.1906 0.2952 0.200 Uiso 1 1 calc R
H51C H 0.2578 -0.2190 0.3101 0.200 Uiso 1 1 calc R
C6 C 0.2097(13) -0.3257(9) 0.0274(8) 0.117(3) Uani 1 1 d .
H6A H 0.1576 -0.3266 -0.0583 0.176 Uiso 1 1 calc R
H6B H 0.1380 -0.3820 0.0534 0.176 Uiso 1 1 calc R
H6C H 0.3253 -0.3532 0.0402 0.176 Uiso 1 1 calc R
C7 C -0.0880(19) -0.0534(9) 0.3174(9) 0.153(5) Uani 1 1 d .
H7A H -0.0567 0.0360 0.3287 0.229 Uiso 1 1 calc R
H7B H 0.0076 -0.0902 0.3660 0.229 Uiso 1 1 calc R
H7C H -0.1908 -0.0666 0.3427 0.229 Uiso 1 1 calc R
C8 C -0.1957(12) -0.3002(7) 0.1328(9) 0.110(3) Uani 1 1 d .
H8A H -0.2213 -0.3396 0.0474 0.165 Uiso 1 1 calc R
H8B H -0.2978 -0.3127 0.1590 0.165 Uiso 1 1 calc R
H8C H -0.1000 -0.3375 0.1808 0.165 Uiso 1 1 calc R
N1 N 0.2651(7) 0.2310(4) 0.2300(4) 0.0686(13) Uani 1 1 d .
N2 N 0.0293(6) -0.0963(4) 0.0892(3) 0.0611(12) Uani 1 1 d .
Si1 Si 0.1417(3) 0.29929(16) 0.31550(15) 0.0771(5) Uani 1 1 d .
H1 H 0.0219 0.2578 0.2753 0.093 Uiso 1 1 calc R
Si2 Si 0.4835(3) 0.26172(19) 0.24845(17) 0.0872(6) Uani 1 1 d .
H2 H 0.5113 0.2029 0.1826 0.105 Uiso 1 1 calc R
Si3 Si 0.2251(3) -0.16426(19) 0.11739(17) 0.0830(6) Uani 1 1 d .
H3 H 0.3066 -0.1118 0.0927 0.100 Uiso 1 1 calc R
Si4 Si -0.1342(3) -0.12876(16) 0.15425(18) 0.0803(6) Uani 1 1 d .
H4 H -0.2390 -0.0940 0.1096 0.096 Uiso 1 1 calc R

loop_
_atom_site_aniso_label
_atom_site_aniso_U_11
_atom_site_aniso_U_22
_atom_site_aniso_U_33
_atom_site_aniso_U_23
_atom_site_aniso_U_13
_atom_site_aniso_U_12
Mn1 0.0897(6) 0.0387(4) 0.0388(4) 0.0046(3) 0.0042(3) -0.0137(4)
C1 0.141(7) 0.130(7) 0.056(4) 0.013(4) 0.021(4) 0.003(6)
C2 0.159(9) 0.062(4) 0.140(8) 0.004(5) 0.017(7) 0.014(5)
C3 0.103(6) 0.198(12) 0.100(6) 0.032(7) -0.001(5) -0.002(7)
C4 0.159(9) 0.102(7) 0.186(11) 0.022(7) 0.063(8) -0.049(6)
C5 0.142(8) 0.130(8) 0.090(6) 0.043(5) -0.035(5) -0.007(6)
C6 0.140(8) 0.108(7) 0.095(6) 0.020(5) 0.017(5) 0.044(6)
C7 0.284(14) 0.090(6) 0.104(6) 0.000(5) 0.110(8) -0.035(7)
C8 0.133(7) 0.068(4) 0.129(7) 0.033(4) 0.035(5) -0.019(4)
N1 0.106(4) 0.042(2) 0.044(2) 0.0025(17) 0.008(2) -0.014(2)
N2 0.095(3) 0.038(2) 0.0392(19) 0.0098(16) 0.005(2) -0.014(2)
Si1 0.1020(13) 0.0559(9) 0.0566(9) 0.0034(7) 0.0054(8) -0.0094(9)
Si2 0.1093(15) 0.0749(12) 0.0593(10) -0.0034(8) 0.0132(9) -0.0258(10)
Si3 0.0987(13) 0.0753(12) 0.0682(10) 0.0316(9) 0.0053(9) -0.0017(10)
Si4 0.1152(15) 0.0505(9) 0.0805(11) 0.0242(8) 0.0327(10) -0.0023(9)

loop_
_atom_type_symbol
_atom_type_description
_atom_type_scat_dispersion_real
_atom_type_scat_dispersion_imag
_atom_type_scat_source
C C 0.0033 0.0016 'International Tables Vol C Tables 4.2.6.8 and 6.1.1.4'
H H 0.0000 0.0000 'International Tables Vol C Tables 4.2.6.8 and 6.1.1.4'
N N 0.0061 0.0033 'International Tables Vol C Tables 4.2.6.8 and 6.1.1.4'
Si Si 0.0817 0.0704 'International Tables Vol C Tables 4.2.6.8 and 6.1.1.4'
Mn Mn 0.3368 0.7283 'International Tables Vol C Tables 4.2.6.8 and 6.1.1.4'

loop_
_geom_angle_atom_site_label_1
_geom_angle_atom_site_label_2
_geom_angle_atom_site_label_3
_geom_angle
_geom_angle_site_symmetry_1
_geom_angle_site_symmetry_3
N1 Mn1 N2 131.61(17) . 2
N1 Mn1 N2 132.38(17) . .
N2 Mn1 N2 95.85(14) 2 .
N1 Mn1 Mn1 176.77(18) . 2
N2 Mn1 Mn1 48.01(11) 2 2
N2 Mn1 Mn1 47.84(11) . 2
N1 Mn1 Si1 32.12(17) . .
N2 Mn1 Si1 125.72(13) 2 .
N2 Mn1 Si1 120.68(13) . .
Mn1 Mn1 Si1 144.71(7) 2 .
N1 Mn1 Si3 112.70(15) . .
N2 Mn1 Si3 110.64(12) 2 .
N2 Mn1 Si3 34.29(15) . .
Mn1 Mn1 Si3 69.23(5) 2 .
Si1 Mn1 Si3 122.27(6) . .
N1 Mn1 Si4 111.82(14) . 2
N2 Mn1 Si4 34.02(14) 2 2
N2 Mn1 Si4 111.05(12) . 2
Mn1 Mn1 Si4 69.56(5) 2 2
Si1 Mn1 Si4 127.28(6) . 2
Si3 Mn1 Si4 105.71(6) . 2
Si1 N1 Si2 129.5(3) . .
Si1 N1 Mn1 109.1(3) . .
Si2 N1 Mn1 121.4(3) . .
Si3 N2 Si4 123.2(2) . .
Si3 N2 Mn1 119.1(3) . 2
Si4 N2 Mn1 102.8(2) . 2
Si3 N2 Mn1 101.7(2) . .
Si4 N2 Mn1 120.1(3) . .
Mn1 N2 Mn1 84.15(14) 2 .
N1 Si1 C2 115.2(4) . .
N1 Si1 C1 115.2(4) . .
C2 Si1 C1 108.3(5) . .
N1 Si1 Mn1 38.76(15) . .
C2 Si1 Mn1 127.4(3) . .
C1 Si1 Mn1 124.0(3) . .
N1 Si2 C3 112.6(4) . .
N1 Si2 C4 113.5(4) . .
C3 Si2 C4 108.5(6) . .
N2 Si3 C6 114.2(3) . .
N2 Si3 C5 113.1(4) . .
C6 Si3 C5 109.3(4) . .
N2 Si3 Mn1 44.02(14) . .
C6 Si3 Mn1 142.3(3) . .
C5 Si3 Mn1 108.2(3) . .
N2 Si4 C7 115.0(4) . .
N2 Si4 C8 112.9(4) . .
C7 Si4 C8 109.3(4) . .
N2 Si4 Mn1 43.19(14) . 2
C7 Si4 Mn1 145.8(3) . 2
C8 Si4 Mn1 104.4(3) . 2

loop_
_geom_bond_atom_site_label_1
_geom_bond_atom_site_label_2
_geom_bond_distance
_geom_bond_site_symmetry_2
Mn1 N1 1.984(4) .
Mn1 N2 2.123(4) 2
Mn1 N2 2.129(4) .
Mn1 Mn1 2.8493(18) 2
Mn1 Si1 2.994(2) .
Mn1 Si2 3.218(2) .
Mn1 Si3 3.000(2) .
Mn1 Si4 3.354(3) .
Mn1 Si4 3.026(2) 2
C1 Si1 1.866(7) .
C2 Si1 1.844(8) .
C3 Si2 1.833(9) .
C4 Si2 1.846(9) .
C5 Si3 1.863(8) .
C6 Si3 1.833(8) .
C7 Si4 1.836(9) .
C8 Si4 1.843(7) .
N1 Si1 1.685(6) .
N1 Si2 1.703(6) .
N2 Si3 1.726(6) .
N2 Si4 1.736(5) .
N2 Mn1 2.123(4) 2
Si4 Mn1 3.025(2) 2
